data_7229037
loop_
_publ_author_name
'Jiang, Wang'
'Sun, Jing'
'Yan, Chao-Guo'

_publ_section_title
;
 Diastereoselective synthesis of
 benzo[d]chromeno[3&#x2032;,4&#x2032;:3,4]pyrrolo[2,1-b]thiazoles via
 cycloaddition reaction of benzothiazolium salts with 3-nitrochromenes
;
_journal_issue 67
_journal_name_full 'RSC Adv.'
_journal_page_first 42387
_journal_paper_doi 10.1039/C7RA06548E
_journal_volume 7
_journal_year 2017
_chemical_formula_moiety 'C31 H22 Br Cl N2 O4 S'
_chemical_formula_sum 'C31 H22 Br Cl N2 O4 S'
_chemical_formula_weight 633.92
_space_group_crystal_system monoclinic
_space_group_IT_number 14
_space_group_name_Hall '-P 2ybc'
_space_group_name_H-M_alt 'P 1 21/c 1'
_symmetry_space_group_name_Hall '-P 2ybc'
_symmetry_space_group_name_H-M 'P 1 21/c 1'
_atom_sites_solution_hydrogens geom
_audit_creation_method SHELXL-2014/7
_audit_update_record
;
2017-05-03 deposited with the CCDC.
2017-08-28 downloaded from the CCDC.
;
_cell_angle_alpha 90
_cell_angle_beta 118.012(5)
_cell_angle_gamma 90
_cell_formula_units_Z 4
_cell_length_a 11.5910(12)
_cell_length_b 13.1205(13)
_cell_length_c 20.4645(18)
_cell_measurement_reflns_used 9881
_cell_measurement_temperature 296(2)
_cell_measurement_theta_max 27.09
_cell_measurement_theta_min 2.20
_cell_volume 2747.6(5)
_computing_cell_refinement 'Bruker SMART'
_computing_data_collection 'Bruker SMART'
_computing_data_reduction 'Bruker SAINT'
_computing_molecular_graphics 'Bruker SHELXTL'
_computing_publication_material 'Bruker SHELXTL'
_computing_structure_refinement 'SHELXL-2014/7 (Sheldrick, 2014)'
_computing_structure_solution 'Bruker SHELXTL'
_diffrn_ambient_temperature 296(2)
_diffrn_measured_fraction_theta_full 0.998
_diffrn_measured_fraction_theta_max 0.998
_diffrn_measurement_device_type 'CCD area detector'
_diffrn_measurement_method 'phi and omega scans'
_diffrn_radiation_type MoK\a
_diffrn_radiation_wavelength 0.71073
_diffrn_reflns_av_R_equivalents 0.0363
_diffrn_reflns_av_unetI/netI 0.0245
_diffrn_reflns_Laue_measured_fraction_full 0.998
_diffrn_reflns_Laue_measured_fraction_max 0.998
_diffrn_reflns_limit_h_max 14
_diffrn_reflns_limit_h_min -14
_diffrn_reflns_limit_k_max 16
_diffrn_reflns_limit_k_min -16
_diffrn_reflns_limit_l_max 25
_diffrn_reflns_limit_l_min -25
_diffrn_reflns_number 38256
_diffrn_reflns_point_group_measured_fraction_full 0.998
_diffrn_reflns_point_group_measured_fraction_max 0.998
_diffrn_reflns_theta_full 25.242
_diffrn_reflns_theta_max 26.000
_diffrn_reflns_theta_min 2.255
_exptl_absorpt_coefficient_mu 1.710
_exptl_absorpt_correction_T_max 0.663
_exptl_absorpt_correction_T_min 0.647
_exptl_absorpt_correction_type multi-scan
_exptl_absorpt_process_details sadabs
_exptl_crystal_colour yellow
_exptl_crystal_density_diffrn 1.532
_exptl_crystal_description block
_exptl_crystal_F_000 1288
_exptl_crystal_size_max 0.260
_exptl_crystal_size_mid 0.240
_exptl_crystal_size_min 0.240
_refine_diff_density_max 0.446
_refine_diff_density_min -0.555
_refine_diff_density_rms 0.050
_refine_ls_extinction_method none
_refine_ls_goodness_of_fit_ref 1.038
_refine_ls_hydrogen_treatment constr
_refine_ls_matrix_type full
_refine_ls_number_parameters 362
_refine_ls_number_reflns 5396
_refine_ls_number_restraints 0
_refine_ls_restrained_S_all 1.038
_refine_ls_R_factor_all 0.0482
_refine_ls_R_factor_gt 0.0353
_refine_ls_shift/su_max 0.001
_refine_ls_shift/su_mean 0.000
_refine_ls_structure_factor_coef Fsqd
_refine_ls_weighting_details 'w=1/[\s^2^(Fo^2^)+(0.0489P)^2^+1.0726P] where P=(Fo^2^+2Fc^2^)/3'
_refine_ls_weighting_scheme calc
_refine_ls_wR_factor_gt 0.0882
_refine_ls_wR_factor_ref 0.0930
_reflns_Friedel_coverage 0.000
_reflns_number_gt 4433
_reflns_number_total 5396
_reflns_threshold_expression 'I > 2\s(I)'
_cod_data_source_file c7ra06548e2.cif
_cod_data_source_block 3r
_cod_database_code 7229037
_shelx_shelxl_version_number 2014/7
_shelx_space_group_comment
; 
The symmetry employed for this shelxl refinement is uniquely defined 
by the following loop, which should always be used as a source of 
symmetry information in preference to the above space-group names. 
They are only intended as comments. 
;
_shelx_estimated_absorpt_t_min 0.665
_shelx_estimated_absorpt_t_max 0.684

loop_
_space_group_symop_operation_xyz
'x, y, z'
'-x, y+1/2, -z+1/2'
'-x, -y, -z'
'x, -y-1/2, z-1/2'

loop_
_atom_site_label
_atom_site_type_symbol
_atom_site_fract_x
_atom_site_fract_y
_atom_site_fract_z
_atom_site_U_iso_or_equiv
_atom_site_adp_type
_atom_site_occupancy
_atom_site_site_symmetry_order
_atom_site_calc_flag
_atom_site_refinement_flags_posn
_atom_site_refinement_flags_adp
Br1 Br 0.23285(3) 1.13684(2) 0.36100(2) 0.07105(13) Uani 1 1 d . .
Cl1 Cl 0.52717(10) 1.39338(6) 0.55132(7) 0.1050(4) Uani 1 1 d . .
S1 S 0.54226(5) 0.65383(4) 0.67584(3) 0.04229(15) Uani 1 1 d . .
O1 O 0.28690(13) 1.00447(11) 0.65768(8) 0.0406(3) Uani 1 1 d . .
O2 O 0.21842(18) 0.67782(13) 0.47523(9) 0.0568(4) Uani 1 1 d . .
O3 O 0.28231(17) 0.57946(12) 0.57038(9) 0.0553(4) Uani 1 1 d . .
O4 O 0.07510(13) 0.82345(11) 0.51773(8) 0.0384(3) Uani 1 1 d . .
N1 N 0.45558(15) 0.83411(12) 0.69789(8) 0.0307(4) Uani 1 1 d . .
N2 N 0.26572(16) 0.66328(13) 0.54156(10) 0.0379(4) Uani 1 1 d . .
C1 C 0.5464(2) 1.11794(16) 0.63615(13) 0.0437(5) Uani 1 1 d . .
H1 H 0.6100 1.0689 0.6609 0.052 Uiso 1 1 calc R U
C2 C 0.5805(2) 1.20894(18) 0.61594(15) 0.0542(6) Uani 1 1 d . .
H2 H 0.6672 1.2220 0.6281 0.065 Uiso 1 1 calc R U
C3 C 0.4855(3) 1.27991(17) 0.57782(15) 0.0530(6) Uani 1 1 d . .
C4 C 0.3570(2) 1.26263(18) 0.55967(14) 0.0509(6) Uani 1 1 d . .
H4 H 0.2934 1.3109 0.5329 0.061 Uiso 1 1 calc R U
C5 C 0.3236(2) 1.17317(17) 0.58154(13) 0.0419(5) Uani 1 1 d . .
H5 H 0.2372 1.1620 0.5707 0.050 Uiso 1 1 calc R U
C6 C 0.41751(19) 1.09921(14) 0.61968(11) 0.0328(4) Uani 1 1 d . .
C7 C 0.37475(18) 1.00393(14) 0.64095(10) 0.0310(4) Uani 1 1 d . .
C8 C 0.43768(17) 0.90324(14) 0.63661(10) 0.0289(4) Uani 1 1 d . .
H8 H 0.5231 0.9174 0.6396 0.035 Uiso 1 1 calc R U
C9 C 0.59043(18) 0.82484(15) 0.75150(10) 0.0331(4) Uani 1 1 d . .
C10 C 0.6608(2) 0.90036(17) 0.80132(12) 0.0451(5) Uani 1 1 d . .
H10 H 0.6196 0.9591 0.8053 0.054 Uiso 1 1 calc R U
C11 C 0.7938(2) 0.88677(19) 0.84524(13) 0.0528(6) Uani 1 1 d . .
H11 H 0.8428 0.9368 0.8791 0.063 Uiso 1 1 calc R U
C12 C 0.8539(2) 0.7996(2) 0.83910(13) 0.0518(6) Uani 1 1 d . .
H12 H 0.9436 0.7920 0.8686 0.062 Uiso 1 1 calc R U
C13 C 0.7840(2) 0.72303(18) 0.78996(12) 0.0442(5) Uani 1 1 d . .
H13 H 0.8254 0.6640 0.7867 0.053 Uiso 1 1 calc R U
C14 C 0.65049(19) 0.73644(15) 0.74560(11) 0.0346(4) Uani 1 1 d . .
C15 C 0.40432(18) 0.73351(14) 0.66911(10) 0.0319(4) Uani 1 1 d . .
H15 H 0.3664 0.7028 0.6983 0.038 Uiso 1 1 calc R U
C16 C 0.1224(2) 0.70759(18) 0.68632(12) 0.0456(5) Uani 1 1 d . .
H16 H 0.1827 0.7519 0.7210 0.055 Uiso 1 1 calc R U
C17 C 0.0571(3) 0.6381(2) 0.70789(13) 0.0537(6) Uani 1 1 d . .
H17 H 0.0756 0.6354 0.7573 0.064 Uiso 1 1 calc R U
C18 C -0.0354(2) 0.57238(18) 0.65735(13) 0.0469(5) Uani 1 1 d . .
C19 C -0.1079(3) 0.4974(3) 0.68023(18) 0.0760(9) Uani 1 1 d . .
H19A H -0.0543 0.4385 0.7018 0.114 Uiso 1 1 calc R U
H19B H -0.1872 0.4773 0.6376 0.114 Uiso 1 1 calc R U
H19C H -0.1287 0.5286 0.7159 0.114 Uiso 1 1 calc R U
C20 C -0.0588(2) 0.57784(17) 0.58465(12) 0.0429(5) Uani 1 1 d . .
H20 H -0.1204 0.5345 0.5497 0.052 Uiso 1 1 calc R U
C21 C 0.0067(2) 0.64582(16) 0.56269(11) 0.0389(5) Uani 1 1 d . .
H21 H -0.0110 0.6475 0.5134 0.047 Uiso 1 1 calc R U
C22 C 0.09865(19) 0.71177(15) 0.61325(11) 0.0334(4) Uani 1 1 d . .
C23 C 0.16776(18) 0.78965(15) 0.59029(11) 0.0318(4) Uani 1 1 d . .
H23 H 0.1886 0.8479 0.6239 0.038 Uiso 1 1 calc R U
C24 C 0.29677(18) 0.75531(14) 0.59058(10) 0.0300(4) Uani 1 1 d . .
C25 C 0.35209(17) 0.84275(14) 0.56386(10) 0.0283(4) Uani 1 1 d . .
H25 H 0.4098 0.8137 0.5458 0.034 Uiso 1 1 calc R U
C26 C 0.24824(18) 0.90500(15) 0.50245(10) 0.0297(4) Uani 1 1 d . .
C27 C 0.2813(2) 0.97673(16) 0.46406(11) 0.0359(4) Uani 1 1 d . .
H27 H 0.3682 0.9851 0.4750 0.043 Uiso 1 1 calc R U
C28 C 0.1859(2) 1.03553(16) 0.40982(11) 0.0382(5) Uani 1 1 d . .
C29 C 0.0559(2) 1.02314(17) 0.39154(11) 0.0404(5) Uani 1 1 d . .
H29 H -0.0079 1.0629 0.3546 0.048 Uiso 1 1 calc R U
C30 C 0.02176(19) 0.95169(17) 0.42833(11) 0.0378(5) Uani 1 1 d . .
H30 H -0.0657 0.9421 0.4158 0.045 Uiso 1 1 calc R U
C31 C 0.11760(18) 0.89379(15) 0.48417(10) 0.0324(4) Uani 1 1 d . .

loop_
_atom_site_aniso_label
_atom_site_aniso_U_11
_atom_site_aniso_U_22
_atom_site_aniso_U_33
_atom_site_aniso_U_23
_atom_site_aniso_U_13
_atom_site_aniso_U_12
Br1 0.0657(2) 0.0805(2) 0.0803(2) 0.05030(16) 0.04537(17) 0.02390(14)
Cl1 0.1076(7) 0.0517(5) 0.1802(10) 0.0465(5) 0.0880(7) 0.0060(4)
S1 0.0343(3) 0.0320(3) 0.0432(3) -0.0015(2) 0.0038(2) 0.0062(2)
O1 0.0336(8) 0.0335(8) 0.0528(9) -0.0004(6) 0.0188(7) 0.0011(6)
O2 0.0691(11) 0.0511(10) 0.0355(9) -0.0104(7) 0.0123(8) -0.0024(8)
O3 0.0597(11) 0.0278(9) 0.0582(10) -0.0006(7) 0.0108(8) -0.0026(7)
O4 0.0238(7) 0.0429(8) 0.0374(8) 0.0107(6) 0.0052(6) -0.0018(6)
N1 0.0285(8) 0.0266(8) 0.0267(8) 0.0015(6) 0.0045(7) 0.0000(6)
N2 0.0310(9) 0.0338(10) 0.0391(10) -0.0049(8) 0.0084(8) -0.0019(7)
C1 0.0342(11) 0.0337(12) 0.0553(14) 0.0029(10) 0.0145(10) 0.0001(9)
C2 0.0447(14) 0.0391(13) 0.0774(18) 0.0026(12) 0.0276(13) -0.0050(10)
C3 0.0664(17) 0.0316(12) 0.0712(17) 0.0074(11) 0.0408(14) -0.0004(11)
C4 0.0551(15) 0.0380(13) 0.0621(15) 0.0154(11) 0.0298(12) 0.0150(11)
C5 0.0413(12) 0.0351(12) 0.0501(13) 0.0069(9) 0.0222(10) 0.0076(9)
C6 0.0339(11) 0.0273(10) 0.0324(10) -0.0012(8) 0.0116(8) 0.0009(8)
C7 0.0233(9) 0.0289(10) 0.0292(10) -0.0015(7) 0.0028(8) -0.0007(7)
C8 0.0223(9) 0.0269(9) 0.0304(10) 0.0029(7) 0.0066(8) 0.0005(7)
C9 0.0287(10) 0.0337(11) 0.0263(10) 0.0057(8) 0.0040(8) -0.0014(8)
C10 0.0452(13) 0.0370(12) 0.0342(11) 0.0005(9) 0.0029(10) -0.0028(9)
C11 0.0449(13) 0.0499(15) 0.0387(13) 0.0033(10) -0.0011(11) -0.0143(11)
C12 0.0284(11) 0.0648(16) 0.0415(13) 0.0152(11) -0.0007(10) -0.0067(11)
C13 0.0334(11) 0.0491(13) 0.0412(12) 0.0133(10) 0.0102(10) 0.0050(9)
C14 0.0291(10) 0.0350(11) 0.0307(10) 0.0070(8) 0.0067(8) -0.0015(8)
C15 0.0270(10) 0.0293(10) 0.0307(10) 0.0036(8) 0.0063(8) -0.0006(8)
C16 0.0437(12) 0.0526(14) 0.0342(11) -0.0070(10) 0.0130(10) -0.0141(10)
C17 0.0597(15) 0.0646(16) 0.0375(12) -0.0003(11) 0.0233(12) -0.0143(12)
C18 0.0438(13) 0.0468(13) 0.0502(14) 0.0052(10) 0.0222(11) -0.0055(10)
C19 0.085(2) 0.081(2) 0.0719(19) -0.0041(16) 0.0450(17) -0.0336(17)
C20 0.0359(12) 0.0405(12) 0.0433(12) -0.0007(9) 0.0111(10) -0.0085(9)
C21 0.0348(11) 0.0416(12) 0.0313(11) 0.0000(8) 0.0080(9) -0.0069(9)
C22 0.0289(10) 0.0326(11) 0.0329(11) 0.0010(8) 0.0096(8) -0.0014(8)
C23 0.0265(10) 0.0315(10) 0.0298(10) 0.0012(8) 0.0069(8) -0.0018(8)
C24 0.0258(9) 0.0274(10) 0.0277(10) -0.0006(7) 0.0052(8) -0.0016(7)
C25 0.0235(9) 0.0292(10) 0.0271(9) 0.0006(7) 0.0075(8) 0.0011(7)
C26 0.0270(10) 0.0319(10) 0.0244(9) 0.0004(7) 0.0073(8) 0.0032(8)
C27 0.0308(10) 0.0438(12) 0.0325(11) 0.0053(9) 0.0144(9) 0.0046(9)
C28 0.0426(12) 0.0426(12) 0.0312(11) 0.0096(9) 0.0188(9) 0.0074(9)
C29 0.0381(12) 0.0478(13) 0.0293(10) 0.0107(9) 0.0109(9) 0.0150(9)
C30 0.0249(10) 0.0469(12) 0.0327(11) 0.0039(9) 0.0061(8) 0.0044(9)
C31 0.0301(10) 0.0333(10) 0.0281(10) 0.0007(8) 0.0089(8) 0.0004(8)

loop_
_atom_type_symbol
_atom_type_description
_atom_type_scat_dispersion_real
_atom_type_scat_dispersion_imag
_atom_type_scat_source
C C 0.0033 0.0016 'International Tables Vol C Tables 4.2.6.8 and 6.1.1.4'
H H 0.0000 0.0000 'International Tables Vol C Tables 4.2.6.8 and 6.1.1.4'
Br Br -0.2901 2.4595 'International Tables Vol C Tables 4.2.6.8 and 6.1.1.4'
Cl Cl 0.1484 0.1585 'International Tables Vol C Tables 4.2.6.8 and 6.1.1.4'
N N 0.0061 0.0033 'International Tables Vol C Tables 4.2.6.8 and 6.1.1.4'
O O 0.0106 0.0060 'International Tables Vol C Tables 4.2.6.8 and 6.1.1.4'
S S 0.1246 0.1234 'International Tables Vol C Tables 4.2.6.8 and 6.1.1.4'

loop_
_geom_angle_atom_site_label_1
_geom_angle_atom_site_label_2
_geom_angle_atom_site_label_3
_geom_angle
C14 S1 C15 88.53(9)
C31 O4 C23 117.12(14)
C9 N1 C15 108.94(15)
C9 N1 C8 111.66(15)
C15 N1 C8 110.17(14)
O2 N2 O3 124.54(18)
O2 N2 C24 117.40(17)
O3 N2 C24 117.91(17)
C2 C1 C6 120.5(2)
C2 C1 H1 119.8
C6 C1 H1 119.8
C3 C2 C1 119.4(2)
C3 C2 H2 120.3
C1 C2 H2 120.3
C2 C3 C4 121.4(2)
C2 C3 Cl1 119.7(2)
C4 C3 Cl1 118.95(19)
C3 C4 C5 119.2(2)
C3 C4 H4 120.4
C5 C4 H4 120.4
C4 C5 C6 120.7(2)
C4 C5 H5 119.6
C6 C5 H5 119.6
C1 C6 C5 118.77(19)
C1 C6 C7 123.16(18)
C5 C6 C7 118.08(18)
O1 C7 C6 121.10(17)
O1 C7 C8 120.36(17)
C6 C7 C8 118.42(17)
N1 C8 C7 111.11(16)
N1 C8 C25 105.63(14)
C7 C8 C25 112.74(14)
N1 C8 H8 109.1
C7 C8 H8 109.1
C25 C8 H8 109.1
C10 C9 C14 121.22(19)
C10 C9 N1 123.94(19)
C14 C9 N1 114.60(17)
C9 C10 C11 118.6(2)
C9 C10 H10 120.7
C11 C10 H10 120.7
C12 C11 C10 120.4(2)
C12 C11 H11 119.8
C10 C11 H11 119.8
C11 C12 C13 121.4(2)
C11 C12 H12 119.3
C13 C12 H12 119.3
C12 C13 C14 118.4(2)
C12 C13 H13 120.8
C14 C13 H13 120.8
C9 C14 C13 119.97(19)
C9 C14 S1 112.93(14)
C13 C14 S1 127.03(17)
N1 C15 C24 103.43(14)
N1 C15 S1 107.86(13)
C24 C15 S1 115.54(14)
N1 C15 H15 109.9
C24 C15 H15 109.9
S1 C15 H15 109.9
C17 C16 C22 120.6(2)
C17 C16 H16 119.7
C22 C16 H16 119.7
C16 C17 C18 121.3(2)
C16 C17 H17 119.4
C18 C17 H17 119.4
C20 C18 C17 117.6(2)
C20 C18 C19 120.8(2)
C17 C18 C19 121.6(2)
C18 C19 H19A 109.5
C18 C19 H19B 109.5
H19A C19 H19B 109.5
C18 C19 H19C 109.5
H19A C19 H19C 109.5
H19B C19 H19C 109.5
C21 C20 C18 121.7(2)
C21 C20 H20 119.2
C18 C20 H20 119.2
C20 C21 C22 120.6(2)
C20 C21 H21 119.7
C22 C21 H21 119.7
C21 C22 C16 118.25(19)
C21 C22 C23 121.80(18)
C16 C22 C23 119.89(18)
O4 C23 C22 106.50(15)
O4 C23 C24 110.10(15)
C22 C23 C24 116.96(16)
O4 C23 H23 107.6
C22 C23 H23 107.6
C24 C23 H23 107.6
N2 C24 C15 111.91(15)
N2 C24 C25 111.85(16)
C15 C24 C25 104.10(15)
N2 C24 C23 107.54(15)
C15 C24 C23 111.42(16)
C25 C24 C23 110.06(15)
C26 C25 C24 113.47(15)
C26 C25 C8 114.83(15)
C24 C25 C8 102.98(14)
C26 C25 H25 108.4
C24 C25 H25 108.4
C8 C25 H25 108.4
C31 C26 C27 118.39(17)
C31 C26 C25 120.69(17)
C27 C26 C25 120.90(17)
C28 C27 C26 120.30(19)
C28 C27 H27 119.9
C26 C27 H27 119.9
C27 C28 C29 120.88(19)
C27 C28 Br1 119.90(16)
C29 C28 Br1 119.20(15)
C30 C29 C28 119.42(18)
C30 C29 H29 120.3
C28 C29 H29 120.3
C29 C30 C31 120.02(19)
C29 C30 H30 120.0
C31 C30 H30 120.0
O4 C31 C26 122.65(16)
O4 C31 C30 116.34(17)
C26 C31 C30 120.97(18)

loop_
_geom_bond_atom_site_label_1
_geom_bond_atom_site_label_2
_geom_bond_distance
Br1 C28 1.890(2)
Cl1 C3 1.729(2)
S1 C14 1.762(2)
S1 C15 1.860(2)
O1 C7 1.217(2)
O2 N2 1.217(2)
O3 N2 1.220(2)
O4 C31 1.372(2)
O4 C23 1.434(2)
N1 C9 1.432(2)
N1 C15 1.454(2)
N1 C8 1.481(2)
N2 C24 1.502(2)
C1 C2 1.381(3)
C1 C6 1.390(3)
C1 H1 0.9300
C2 C3 1.372(3)
C2 H2 0.9300
C3 C4 1.374(4)
C4 C5 1.375(3)
C4 H4 0.9300
C5 C6 1.392(3)
C5 H5 0.9300
C6 C7 1.483(3)
C7 C8 1.532(3)
C8 C25 1.563(3)
C8 H8 0.9800
C9 C10 1.380(3)
C9 C14 1.387(3)
C10 C11 1.384(3)
C10 H10 0.9300
C11 C12 1.376(4)
C11 H11 0.9300
C12 C13 1.383(3)
C12 H12 0.9300
C13 C14 1.389(3)
C13 H13 0.9300
C15 C24 1.529(3)
C15 H15 0.9800
C16 C17 1.383(3)
C16 C22 1.389(3)
C16 H16 0.9300
C17 C18 1.386(3)
C17 H17 0.9300
C18 C20 1.383(3)
C18 C19 1.505(3)
C19 H19A 0.9600
C19 H19B 0.9600
C19 H19C 0.9600
C20 C21 1.376(3)
C20 H20 0.9300
C21 C22 1.386(3)
C21 H21 0.9300
C22 C23 1.503(3)
C23 C24 1.559(3)
C23 H23 0.9800
C24 C25 1.535(3)
C25 C26 1.508(3)
C25 H25 0.9800
C26 C31 1.386(3)
C26 C27 1.390(3)
C27 C28 1.377(3)
C27 H27 0.9300
C28 C29 1.381(3)
C29 C30 1.372(3)
C29 H29 0.9300
C30 C31 1.387(3)
C30 H30 0.9300
